data_2207294
loop_
_publ_author_name
'Cho, Hyeon Mo'
'Moore, Jeffrey S.'
'Wilson, Scott R.'

_publ_section_title
;
 (3-Iodophenyl)[2-(3-iodophenylimino)-1-methylpropylidene]amine
;
_journal_coeditor_code LH6517
_journal_issue 11
_journal_name_full 'Acta Crystallographica Section E'
_journal_page_first o3767
_journal_page_last o3768
_journal_paper_doi 10.1107/S1600536805033052
_journal_volume 61
_journal_year 2005
_chemical_formula_iupac 'C16 H14 I2 N2'
_chemical_formula_moiety 'C16 H14 I2 N2'
_chemical_formula_sum 'C16 H14 I2 N2'
_chemical_formula_weight 488.09
_chemical_name_systematic
;
(3-Iodophenyl)[2-(3-iodophenylimino)-1-methylpropylidene]amine
;
_space_group_IT_number 61
_symmetry_cell_setting orthorhombic
_symmetry_space_group_name_Hall '-P 2ac 2ab'
_symmetry_space_group_name_H-M 'P b c a'
_atom_sites_solution_hydrogens geom
_atom_sites_solution_primary direct
_atom_sites_solution_secondary difmap
_audit_creation_method SHELXL-97
_cell_angle_alpha 90.00
_cell_angle_beta 90.00
_cell_angle_gamma 90.00
_cell_formula_units_Z 4
_cell_length_a 11.481(2)
_cell_length_b 9.2619(19)
_cell_length_c 15.723(3)
_cell_measurement_reflns_used 950
_cell_measurement_temperature 193(2)
_cell_measurement_theta_max 25.91
_cell_measurement_theta_min 3.14
_cell_volume 1671.9(6)
_computing_cell_refinement 'SAINT (Bruker, 2001)'
_computing_data_collection 'SMART (Bruker, 2001)'
_computing_data_reduction SAINT
_computing_molecular_graphics SHELXTL
_computing_publication_material 'XCIF (Bruker, 2001)'
_computing_structure_refinement SHELXTL
_computing_structure_solution 'SHELXTL (Bruker, 2001)'
_diffrn_ambient_temperature 193(2)
_diffrn_measured_fraction_theta_full 0.999
_diffrn_measured_fraction_theta_max 0.999
_diffrn_measurement_device 'Siemens Platform/CCD'
_diffrn_measurement_method 'Profile data from \w'
_diffrn_radiation_monochromator graphite
_diffrn_radiation_source 'normal-focus sealed tube'
_diffrn_radiation_type MoK\a
_diffrn_radiation_wavelength 0.71073
_diffrn_reflns_av_R_equivalents 0.0591
_diffrn_reflns_av_sigmaI/netI 0.0285
_diffrn_reflns_limit_h_max 13
_diffrn_reflns_limit_h_min -13
_diffrn_reflns_limit_k_max 11
_diffrn_reflns_limit_k_min -10
_diffrn_reflns_limit_l_max 18
_diffrn_reflns_limit_l_min -18
_diffrn_reflns_number 13409
_diffrn_reflns_theta_full 25.37
_diffrn_reflns_theta_max 25.37
_diffrn_reflns_theta_min 2.59
_diffrn_standards_decay_% 5.5
_diffrn_standards_interval_time 205
_diffrn_standards_number 168
_exptl_absorpt_coefficient_mu 3.754
_exptl_absorpt_correction_T_max 0.7536
_exptl_absorpt_correction_T_min 0.4959
_exptl_absorpt_correction_type integration
_exptl_absorpt_process_details '(SHELXTL/XPREP; Bruker, 2001)'
_exptl_crystal_colour yellow
_exptl_crystal_density_diffrn 1.939
_exptl_crystal_description tabular
_exptl_crystal_F_000 920
_exptl_crystal_size_max 0.22
_exptl_crystal_size_mid 0.20
_exptl_crystal_size_min 0.08
_refine_diff_density_max 0.507
_refine_diff_density_min -0.683
_refine_ls_extinction_method none
_refine_ls_goodness_of_fit_ref 0.992
_refine_ls_hydrogen_treatment constr
_refine_ls_matrix_type full
_refine_ls_number_parameters 92
_refine_ls_number_reflns 1530
_refine_ls_number_restraints 0
_refine_ls_restrained_S_all 0.992
_refine_ls_R_factor_all 0.0451
_refine_ls_R_factor_gt 0.0261
_refine_ls_shift/su_max 0.001
_refine_ls_shift/su_mean 0.000
_refine_ls_structure_factor_coef Fsqd
_refine_ls_weighting_details 'calc w = 1/[\s^2^(Fo^2^)+(0.0352P)^2^+0.4421P] where P = (Fo^2^+2Fc^2^)/3'
_refine_ls_weighting_scheme calc
_refine_ls_wR_factor_gt 0.0628
_refine_ls_wR_factor_ref 0.0680
_reflns_number_gt 1067
_reflns_number_total 1530
_reflns_threshold_expression I>2\s(I)
_cod_data_source_file lh6517.cif
_cod_data_source_block I
_cod_original_cell_volume 1672.0(6)
_cod_original_sg_symbol_H-M 'P b c a '
_cod_database_code 2207294
_cod_database_fobs_code 2207294

loop_
_symmetry_equiv_pos_as_xyz
'x, y, z'
'-x+1/2, -y, z+1/2'
'-x, y+1/2, -z+1/2'
'x+1/2, -y+1/2, -z'
'-x, -y, -z'
'x-1/2, y, -z-1/2'
'x, -y-1/2, z-1/2'
'-x-1/2, y-1/2, z'

loop_
_atom_site_label
_atom_site_fract_x
_atom_site_fract_y
_atom_site_fract_z
_atom_site_U_iso_or_equiv
_atom_site_adp_type
_atom_site_calc_flag
_atom_site_refinement_flags
_atom_site_occupancy
_atom_site_type_symbol
C1 0.7835(2) 0.1273(4) 0.1714(2) 0.0441(9) Uani d . 1 C
H1 0.8515 0.1794 0.1873 0.053 Uiso calc R 1 H
C2 0.6907(3) 0.1167(4) 0.2271(2) 0.0494(9) Uani d . 1 C
C3 0.5911(3) 0.0412(4) 0.2049(3) 0.0595(11) Uani d . 1 C
H3 0.5279 0.0334 0.2435 0.071 Uiso calc R 1 H
C4 0.5852(3) -0.0224(4) 0.1258(3) 0.0598(10) Uani d . 1 C
H4 0.5170 -0.0738 0.1099 0.072 Uiso calc R 1 H
C5 0.6773(3) -0.0125(4) 0.0687(3) 0.0547(10) Uani d . 1 C
H5 0.6723 -0.0561 0.0141 0.066 Uiso calc R 1 H
C6 0.7773(3) 0.0625(4) 0.0930(2) 0.0454(9) Uani d . 1 C
C7 0.9521(3) -0.0131(3) 0.03200(19) 0.0368(7) Uani d . 1 C
C8 0.9615(3) -0.1461(4) 0.0858(2) 0.0509(9) Uani d . 1 C
H8A 0.8979 -0.1475 0.1274 0.076 Uiso calc R 1 H
H8B 1.0364 -0.1460 0.1157 0.076 Uiso calc R 1 H
H8C 0.9564 -0.2319 0.0495 0.076 Uiso calc R 1 H
I1 0.70369(2) 0.21950(4) 0.345673(17) 0.07121(15) Uani d . 1 I
N1 0.8710(2) 0.0793(3) 0.03373(17) 0.0445(7) Uani d . 1 N

loop_
_atom_site_aniso_label
_atom_site_aniso_U_11
_atom_site_aniso_U_22
_atom_site_aniso_U_33
_atom_site_aniso_U_12
_atom_site_aniso_U_13
_atom_site_aniso_U_23
C1 0.0329(18) 0.047(2) 0.052(2) 0.0080(15) 0.0083(15) 0.0165(16)
C2 0.047(2) 0.048(2) 0.053(2) 0.0140(17) 0.0112(16) 0.0165(17)
C3 0.040(2) 0.061(3) 0.078(3) 0.0112(19) 0.0229(19) 0.028(2)
C4 0.041(2) 0.052(2) 0.087(3) -0.0030(18) 0.012(2) 0.006(2)
C5 0.048(2) 0.043(2) 0.073(2) -0.0030(17) 0.0076(19) 0.0015(19)
C6 0.040(2) 0.040(2) 0.057(2) 0.0044(16) 0.0132(14) 0.0121(16)
C7 0.0340(17) 0.0394(19) 0.0371(17) -0.0046(14) 0.0012(13) 0.0004(15)
C8 0.045(2) 0.051(2) 0.056(2) 0.0035(17) 0.0120(16) 0.0143(18)
I1 0.0733(2) 0.0870(3) 0.05331(19) 0.01967(15) 0.01925(12) 0.00775(14)
N1 0.0391(16) 0.0447(16) 0.0499(17) 0.0022(13) 0.0090(13) 0.0039(14)

loop_
_atom_type_symbol
_atom_type_description
_atom_type_scat_dispersion_real
_atom_type_scat_dispersion_imag
_atom_type_scat_source
C C 0.0033 0.0016 'International Tables Vol C Tables 4.2.6.8 and 6.1.1.4'
H H 0.0000 0.0000 'International Tables Vol C Tables 4.2.6.8 and 6.1.1.4'
N N 0.0061 0.0033 'International Tables Vol C Tables 4.2.6.8 and 6.1.1.4'
I I -0.4742 1.8119 'International Tables Vol C Tables 4.2.6.8 and 6.1.1.4'

loop_
_geom_angle_atom_site_label_1
_geom_angle_atom_site_label_2
_geom_angle_atom_site_label_3
_geom_angle_site_symmetry_3
_geom_angle
C6 C1 C2 . 119.8(3)
C6 C1 H1 . 120.1
C2 C1 H1 . 120.1
C1 C2 C3 . 120.8(3)
C1 C2 I1 . 118.4(3)
C3 C2 I1 . 120.8(3)
C4 C3 C2 . 119.0(3)
C4 C3 H3 . 120.5
C2 C3 H3 . 120.5
C3 C4 C5 . 121.2(4)
C3 C4 H4 . 119.4
C5 C4 H4 . 119.4
C4 C5 C6 . 118.8(4)
C4 C5 H5 . 120.6
C6 C5 H5 . 120.6
C1 C6 C5 . 120.5(3)
C1 C6 N1 . 119.8(3)
C5 C6 N1 . 119.6(3)
N1 C7 C8 . 126.7(3)
N1 C7 C7 5_755 116.2(3)
C8 C7 C7 5_755 117.1(3)
C7 C8 H8A . 109.5
C7 C8 H8B . 109.5
H8A C8 H8B . 109.5
C7 C8 H8C . 109.5
H8A C8 H8C . 109.5
H8B C8 H8C . 109.5
C7 N1 C6 . 119.6(3)

loop_
_geom_bond_atom_site_label_1
_geom_bond_atom_site_label_2
_geom_bond_site_symmetry_2
_geom_bond_distance
C1 C6 . 1.372(5)
C1 C2 . 1.384(4)
C1 H1 . 0.9500
C2 C3 . 1.386(5)
C2 I1 . 2.098(4)
C3 C4 . 1.378(6)
C3 H3 . 0.9500
C4 C5 . 1.390(5)
C4 H4 . 0.9500
C5 C6 . 1.395(5)
C5 H5 . 0.9500
C6 N1 . 1.433(4)
C7 N1 . 1.264(4)
C7 C8 . 1.499(4)
C7 C7 5_755 1.511(6)
C8 H8A . 0.9800
C8 H8B . 0.9800
C8 H8C . 0.9800

loop_
_geom_torsion_atom_site_label_1
_geom_torsion_atom_site_label_2
_geom_torsion_atom_site_label_3
_geom_torsion_atom_site_label_4
_geom_torsion_site_symmetry_1
_geom_torsion
C6 C1 C2 C3 . 0.0(5)
C6 C1 C2 I1 . -179.4(3)
C1 C2 C3 C4 . -0.6(5)
I1 C2 C3 C4 . 178.8(3)
C2 C3 C4 C5 . 0.4(5)
C3 C4 C5 C6 . 0.5(6)
C2 C1 C6 C5 . 0.8(5)
C2 C1 C6 N1 . 177.0(3)
C4 C5 C6 C1 . -1.1(5)
C4 C5 C6 N1 . -177.3(3)
C8 C7 N1 C6 . 1.4(5)
C7 C7 N1 C6 5_755 -179.6(3)
C1 C6 N1 C7 . 92.4(4)
C5 C6 N1 C7 . -91.4(4)
